data_4302302
loop_
_publ_author_name
'Zhang, Lei'
'Xi, Bin'
'Po-Chun Liu, Isiah'
'Choudhuri, M. M. R.'
'Crutchley, Robert J.'
'Updegraff, James B.'
'Protasiewicz, John D.'
'Ren, Tong'

_publ_section_title
;
 Spectroscopy and Electronic Structures of Ru~2~(ap)~4~-alkynyl Compounds
;
_journal_coden_ASTM INOCAJ
_journal_issue 12
_journal_name_full 'Inorganic Chemistry'
_journal_page_first 5187
_journal_page_last 5194
_journal_paper_doi 10.1021/ic9000973
_journal_volume 48
_journal_year 2009
_chemical_formula_sum 'C15 H18 N2 O'
_chemical_formula_weight 242.31
_space_group_IT_number 2
_symmetry_cell_setting triclinic
_symmetry_space_group_name_Hall '-P 1'
_symmetry_space_group_name_H-M 'P -1'
_atom_sites_solution_hydrogens geom
_atom_sites_solution_primary direct
_atom_sites_solution_secondary difmap
_audit_creation_method SHELXL-97
_cell_angle_alpha 75.868(3)
_cell_angle_beta 86.406(3)
_cell_angle_gamma 83.215(3)
_cell_formula_units_Z 2
_cell_length_a 5.4091(14)
_cell_length_b 10.027(3)
_cell_length_c 12.418(3)
_cell_measurement_reflns_used 4957
_cell_measurement_temperature 100(2)
_cell_measurement_theta_max 28.34
_cell_measurement_theta_min 2.37
_cell_volume 648.2(3)
_computing_cell_refinement 'Bruker SMART'
_computing_data_collection 'Bruker SMART'
_computing_data_reduction 'Bruker SAINT'
_computing_molecular_graphics 'Bruker SHELXTL'
_computing_publication_material 'Bruker SHELXTL'
_computing_structure_refinement 'SHELXL-97 (Sheldrick, 1997)'
_computing_structure_solution 'SHELXS-97 (Sheldrick, 1990)'
_diffrn_ambient_temperature 100(2)
_diffrn_measured_fraction_theta_full 0.985
_diffrn_measured_fraction_theta_max 0.985
_diffrn_measurement_device_type 'Bruker AXS APEX II CCD area detector'
_diffrn_measurement_method 'phi and omega scans'
_diffrn_radiation_monochromator graphite
_diffrn_radiation_source 'fine-focus sealed tube'
_diffrn_radiation_type MoK\a
_diffrn_radiation_wavelength 0.71073
_diffrn_reflns_av_R_equivalents 0.0238
_diffrn_reflns_av_sigmaI/netI 0.0265
_diffrn_reflns_limit_h_max 7
_diffrn_reflns_limit_h_min -7
_diffrn_reflns_limit_k_max 12
_diffrn_reflns_limit_k_min -12
_diffrn_reflns_limit_l_max 16
_diffrn_reflns_limit_l_min -16
_diffrn_reflns_number 7589
_diffrn_reflns_theta_full 27.50
_diffrn_reflns_theta_max 27.50
_diffrn_reflns_theta_min 1.69
_exptl_absorpt_coefficient_mu 0.079
_exptl_absorpt_correction_T_max 0.9906
_exptl_absorpt_correction_T_min 0.9836
_exptl_absorpt_correction_type multi-scan
_exptl_absorpt_process_details 'AXScale in APEX2 (Bruker, 2004)'
_exptl_crystal_colour colorless
_exptl_crystal_density_diffrn 1.242
_exptl_crystal_density_meas ?
_exptl_crystal_density_method .
_exptl_crystal_description block
_exptl_crystal_F_000 260
_exptl_crystal_size_max 0.21
_exptl_crystal_size_mid 0.17
_exptl_crystal_size_min 0.12
_refine_diff_density_max 0.238
_refine_diff_density_min -0.259
_refine_diff_density_rms 0.051
_refine_ls_extinction_method none
_refine_ls_goodness_of_fit_ref 1.057
_refine_ls_hydrogen_treatment mixed
_refine_ls_matrix_type full
_refine_ls_number_parameters 163
_refine_ls_number_reflns 2916
_refine_ls_number_restraints 0
_refine_ls_restrained_S_all 1.057
_refine_ls_R_factor_all 0.0459
_refine_ls_R_factor_gt 0.0402
_refine_ls_shift/su_max 0.001
_refine_ls_shift/su_mean 0.000
_refine_ls_structure_factor_coef Fsqd
_refine_ls_weighting_details 'calc w=1/[\s^2^(Fo^2^)+(0.0545P)^2^+0.1960P] where P=(Fo^2^+2Fc^2^)/3'
_refine_ls_weighting_scheme calc
_refine_ls_wR_factor_gt 0.1050
_refine_ls_wR_factor_ref 0.1098
_reflns_number_gt 2528
_reflns_number_total 2916
_reflns_threshold_expression >2sigma(I)
_cod_duplicate_entry 4338544
_cod_data_source_file ic9000973_si_001.cif
_cod_data_source_block HBuOap
_cod_depositor_comments
;
The following automatic conversions were performed:
'_symmetry_cell_setting' value 'Triclinic' changed to 'triclinic'
according to '/home/saulius/struct/CIF-dictionaries/cif_core.dic'
dictionary named 'cif_core.dic' version 2.4.1 from 2010-06-29.

Automatic conversion script
Id: cif_fix_enum 1527 2010-12-29 10:47:43Z saulius 
;
_cod_database_code 4302302

loop_
_symmetry_equiv_pos_as_xyz
'x, y, z'
'-x, -y, -z'

loop_
_atom_site_label
_atom_site_type_symbol
_atom_site_fract_x
_atom_site_fract_y
_atom_site_fract_z
_atom_site_U_iso_or_equiv
_atom_site_adp_type
_atom_site_occupancy
_atom_site_symmetry_multiplicity
_atom_site_calc_flag
_atom_site_refinement_flags
_atom_site_disorder_assembly
_atom_site_disorder_group
O1 O 0.51878(15) -0.05196(8) 0.33730(7) 0.0198(2) Uani 1 1 d . . .
N1 N 0.24392(17) 0.34640(9) 0.05356(8) 0.0172(2) Uani 1 1 d . . .
H1A H 0.2088 0.4361 0.0457 0.021 Uiso 1 1 calc R . .
N2 N -0.06484(18) 0.36787(9) -0.06979(8) 0.0180(2) Uani 1 1 d . . .
C1 C 0.5551(2) 0.08154(11) 0.28323(9) 0.0166(2) Uani 1 1 d . . .
C2 C 0.3894(2) 0.14315(11) 0.19903(9) 0.0164(2) Uani 1 1 d . . .
H2A H 0.2631 0.0929 0.1835 0.020 Uiso 1 1 calc R . .
C3 C 0.4088(2) 0.27801(11) 0.13779(9) 0.0159(2) Uani 1 1 d . . .
C4 C 0.5914(2) 0.35238(11) 0.16360(9) 0.0176(2) Uani 1 1 d . . .
H4A H 0.6046 0.4450 0.1232 0.021 Uiso 1 1 calc R . .
C5 C 0.7516(2) 0.29063(12) 0.24780(9) 0.0195(2) Uani 1 1 d . . .
H5A H 0.8741 0.3420 0.2650 0.023 Uiso 1 1 calc R . .
C6 C 0.7387(2) 0.15450(12) 0.30843(9) 0.0186(2) Uani 1 1 d . . .
H6A H 0.8522 0.1127 0.3654 0.022 Uiso 1 1 calc R . .
C7 C 0.1318(2) 0.28864(11) -0.01774(9) 0.0157(2) Uani 1 1 d . . .
C8 C 0.2199(2) 0.15989(11) -0.03977(9) 0.0180(2) Uani 1 1 d . . .
H8A H 0.3644 0.1078 -0.0054 0.022 Uiso 1 1 calc R . .
C9 C 0.0927(2) 0.11080(11) -0.11209(9) 0.0195(2) Uani 1 1 d . . .
H9A H 0.1479 0.0235 -0.1273 0.023 Uiso 1 1 calc R . .
C10 C -0.1170(2) 0.18933(12) -0.16287(10) 0.0206(2) Uani 1 1 d . . .
H10A H -0.2106 0.1562 -0.2113 0.025 Uiso 1 1 calc R . .
C11 C -0.1835(2) 0.31697(12) -0.14013(9) 0.0200(2) Uani 1 1 d . . .
H11A H -0.3225 0.3725 -0.1767 0.024 Uiso 1 1 calc R . .
C12 C 0.6940(2) -0.12405(11) 0.41933(9) 0.0186(2) Uani 1 1 d . . .
H12A H 0.6854 -0.0777 0.4815 0.022 Uiso 1 1 calc R . .
H12B H 0.8652 -0.1235 0.3861 0.022 Uiso 1 1 calc R . .
C13 C 0.6315(2) -0.27174(11) 0.46193(9) 0.0191(2) Uani 1 1 d . . .
H13A H 0.4532 -0.2697 0.4888 0.023 Uiso 1 1 calc R . .
C14 C 0.7953(2) -0.34168(12) 0.56016(10) 0.0228(3) Uani 1 1 d . . .
H14A H 0.7682 -0.2890 0.6175 0.034 Uiso 1 1 calc R . .
H14B H 0.9708 -0.3449 0.5350 0.034 Uiso 1 1 calc R . .
H14C H 0.7519 -0.4360 0.5910 0.034 Uiso 1 1 calc R . .
C15 C 0.6672(2) -0.35153(12) 0.37102(10) 0.0253(3) Uani 1 1 d . . .
H15A H 0.5601 -0.3048 0.3092 0.038 Uiso 1 1 calc R . .
H15B H 0.6226 -0.4458 0.4011 0.038 Uiso 1 1 calc R . .
H15C H 0.8417 -0.3552 0.3444 0.038 Uiso 1 1 calc R . .

loop_
_atom_site_aniso_label
_atom_site_aniso_U_11
_atom_site_aniso_U_22
_atom_site_aniso_U_33
_atom_site_aniso_U_23
_atom_site_aniso_U_13
_atom_site_aniso_U_12
O1 0.0223(4) 0.0139(4) 0.0209(4) 0.0009(3) -0.0082(3) 0.0001(3)
N1 0.0213(5) 0.0111(4) 0.0191(5) -0.0030(3) -0.0061(4) 0.0010(3)
N2 0.0207(5) 0.0155(5) 0.0178(5) -0.0041(4) -0.0039(4) 0.0003(4)
C1 0.0187(5) 0.0142(5) 0.0158(5) -0.0032(4) -0.0002(4) 0.0016(4)
C2 0.0163(5) 0.0153(5) 0.0181(5) -0.0052(4) -0.0017(4) -0.0005(4)
C3 0.0165(5) 0.0163(5) 0.0145(5) -0.0045(4) -0.0013(4) 0.0022(4)
C4 0.0196(5) 0.0148(5) 0.0177(5) -0.0031(4) 0.0008(4) -0.0017(4)
C5 0.0177(5) 0.0210(6) 0.0208(6) -0.0061(4) -0.0020(4) -0.0038(4)
C6 0.0176(5) 0.0198(5) 0.0179(5) -0.0041(4) -0.0044(4) 0.0014(4)
C7 0.0177(5) 0.0148(5) 0.0138(5) -0.0017(4) 0.0001(4) -0.0026(4)
C8 0.0193(5) 0.0162(5) 0.0168(5) -0.0025(4) -0.0003(4) 0.0014(4)
C9 0.0256(6) 0.0149(5) 0.0181(5) -0.0053(4) 0.0027(4) -0.0015(4)
C10 0.0239(6) 0.0206(6) 0.0193(6) -0.0072(4) -0.0026(4) -0.0046(4)
C11 0.0206(6) 0.0194(6) 0.0200(6) -0.0046(4) -0.0052(4) 0.0003(4)
C12 0.0194(5) 0.0176(5) 0.0173(5) -0.0017(4) -0.0061(4) 0.0014(4)
C13 0.0185(5) 0.0182(5) 0.0185(6) -0.0005(4) -0.0038(4) -0.0003(4)
C14 0.0235(6) 0.0210(6) 0.0204(6) 0.0010(4) -0.0042(4) 0.0006(5)
C15 0.0334(7) 0.0180(6) 0.0239(6) -0.0024(5) -0.0074(5) -0.0024(5)

loop_
_atom_type_symbol
_atom_type_description
_atom_type_scat_dispersion_real
_atom_type_scat_dispersion_imag
_atom_type_scat_source
C C 0.0033 0.0016 'International Tables Vol C Tables 4.2.6.8 and 6.1.1.4'
H H 0.0000 0.0000 'International Tables Vol C Tables 4.2.6.8 and 6.1.1.4'
N N 0.0061 0.0033 'International Tables Vol C Tables 4.2.6.8 and 6.1.1.4'
O O 0.0106 0.0060 'International Tables Vol C Tables 4.2.6.8 and 6.1.1.4'

loop_
_geom_angle_atom_site_label_1
_geom_angle_atom_site_label_2
_geom_angle_atom_site_label_3
_geom_angle
_geom_angle_site_symmetry_1
_geom_angle_site_symmetry_3
_geom_angle_publ_flag
C1 O1 C12 117.43(8) . . ?
C7 N1 C3 127.24(9) . . ?
C7 N1 H1A 116.4 . . ?
C3 N1 H1A 116.4 . . ?
C11 N2 C7 117.71(9) . . ?
O1 C1 C6 124.45(10) . . ?
O1 C1 C2 114.87(9) . . ?
C6 C1 C2 120.68(10) . . ?
C3 C2 C1 120.15(10) . . ?
C3 C2 H2A 119.9 . . ?
C1 C2 H2A 119.9 . . ?
C2 C3 C4 119.38(10) . . ?
C2 C3 N1 122.67(10) . . ?
C4 C3 N1 117.87(10) . . ?
C5 C4 C3 119.73(10) . . ?
C5 C4 H4A 120.1 . . ?
C3 C4 H4A 120.1 . . ?
C4 C5 C6 121.71(10) . . ?
C4 C5 H5A 119.1 . . ?
C6 C5 H5A 119.1 . . ?
C1 C6 C5 118.32(10) . . ?
C1 C6 H6A 120.8 . . ?
C5 C6 H6A 120.8 . . ?
N2 C7 N1 114.79(9) . . ?
N2 C7 C8 121.81(10) . . ?
N1 C7 C8 123.33(10) . . ?
C9 C8 C7 118.73(10) . . ?
C9 C8 H8A 120.6 . . ?
C7 C8 H8A 120.6 . . ?
C8 C9 C10 119.87(10) . . ?
C8 C9 H9A 120.1 . . ?
C10 C9 H9A 120.1 . . ?
C11 C10 C9 117.39(10) . . ?
C11 C10 H10A 121.3 . . ?
C9 C10 H10A 121.3 . . ?
N2 C11 C10 124.36(11) . . ?
N2 C11 H11A 117.8 . . ?
C10 C11 H11A 117.8 . . ?
O1 C12 C13 108.77(9) . . ?
O1 C12 H12A 109.9 . . ?
C13 C12 H12A 109.9 . . ?
O1 C12 H12B 109.9 . . ?
C13 C12 H12B 109.9 . . ?
H12A C12 H12B 108.3 . . ?
C12 C13 C15 111.69(9) . . ?
C12 C13 C14 108.33(9) . . ?
C15 C13 C14 111.05(9) . . ?
C12 C13 H13A 108.6 . . ?
C15 C13 H13A 108.6 . . ?
C14 C13 H13A 108.6 . . ?
C13 C14 H14A 109.5 . . ?
C13 C14 H14B 109.5 . . ?
H14A C14 H14B 109.5 . . ?
C13 C14 H14C 109.5 . . ?
H14A C14 H14C 109.5 . . ?
H14B C14 H14C 109.5 . . ?
C13 C15 H15A 109.5 . . ?
C13 C15 H15B 109.5 . . ?
H15A C15 H15B 109.5 . . ?
C13 C15 H15C 109.5 . . ?
H15A C15 H15C 109.5 . . ?
H15B C15 H15C 109.5 . . ?

loop_
_geom_bond_atom_site_label_1
_geom_bond_atom_site_label_2
_geom_bond_distance
_geom_bond_site_symmetry_2
_geom_bond_publ_flag
O1 C1 1.3742(13) . ?
O1 C12 1.4346(13) . ?
N1 C7 1.3741(14) . ?
N1 C3 1.4077(13) . ?
N1 H1A 0.8800 . ?
N2 C11 1.3419(14) . ?
N2 C7 1.3476(14) . ?
C1 C6 1.3932(16) . ?
C1 C2 1.3965(15) . ?
C2 C3 1.3926(15) . ?
C2 H2A 0.9500 . ?
C3 C4 1.4017(16) . ?
C4 C5 1.3779(15) . ?
C4 H4A 0.9500 . ?
C5 C6 1.3961(16) . ?
C5 H5A 0.9500 . ?
C6 H6A 0.9500 . ?
C7 C8 1.4069(15) . ?
C8 C9 1.3768(16) . ?
C8 H8A 0.9500 . ?
C9 C10 1.3932(16) . ?
C9 H9A 0.9500 . ?
C10 C11 1.3791(16) . ?
C10 H10A 0.9500 . ?
C11 H11A 0.9500 . ?
C12 C13 1.5168(16) . ?
C12 H12A 0.9900 . ?
C12 H12B 0.9900 . ?
C13 C15 1.5262(17) . ?
C13 C14 1.5282(15) . ?
C13 H13A 1.0000 . ?
C14 H14A 0.9800 . ?
C14 H14B 0.9800 . ?
C14 H14C 0.9800 . ?
C15 H15A 0.9800 . ?
C15 H15B 0.9800 . ?
C15 H15C 0.9800 . ?

loop_
_geom_torsion_atom_site_label_1
_geom_torsion_atom_site_label_2
_geom_torsion_atom_site_label_3
_geom_torsion_atom_site_label_4
_geom_torsion
_geom_torsion_site_symmetry_1
_geom_torsion_site_symmetry_2
_geom_torsion_site_symmetry_3
_geom_torsion_site_symmetry_4
_geom_torsion_publ_flag
C12 O1 C1 C6 -5.00(15) . . . . ?
C12 O1 C1 C2 175.74(9) . . . . ?
O1 C1 C2 C3 -179.58(9) . . . . ?
C6 C1 C2 C3 1.14(16) . . . . ?
C1 C2 C3 C4 -1.80(16) . . . . ?
C1 C2 C3 N1 -178.66(9) . . . . ?
C7 N1 C3 C2 -33.89(16) . . . . ?
C7 N1 C3 C4 149.21(11) . . . . ?
C2 C3 C4 C5 1.04(16) . . . . ?
N1 C3 C4 C5 178.04(9) . . . . ?
C3 C4 C5 C6 0.41(17) . . . . ?
O1 C1 C6 C5 -178.92(10) . . . . ?
C2 C1 C6 C5 0.30(16) . . . . ?
C4 C5 C6 C1 -1.07(17) . . . . ?
C11 N2 C7 N1 -179.64(9) . . . . ?
C11 N2 C7 C8 3.23(16) . . . . ?
C3 N1 C7 N2 163.24(10) . . . . ?
C3 N1 C7 C8 -19.67(17) . . . . ?
N2 C7 C8 C9 -3.56(16) . . . . ?
N1 C7 C8 C9 179.55(10) . . . . ?
C7 C8 C9 C10 0.83(16) . . . . ?
C8 C9 C10 C11 1.96(17) . . . . ?
C7 N2 C11 C10 -0.21(17) . . . . ?
C9 C10 C11 N2 -2.37(18) . . . . ?
C1 O1 C12 C13 -175.70(9) . . . . ?
O1 C12 C13 C15 65.15(12) . . . . ?
O1 C12 C13 C14 -172.24(9) . . . . ?

loop_
_cod_related_entry_id
_cod_related_entry_database
_cod_related_entry_code
1 ChemSpider 30660726
